data_7244072
loop_
_publ_author_name
'Hughes, David S.'
'Bingham, Ann L.'
'Hursthouse, Michael B.'
'Threlfall, Terry L.'
'Bond, Andrew D.'

_publ_section_title
;
 The extensive solid-form landscape of sulfathiazole: geometrical
 similarity and interaction energies
;
_journal_issue 3
_journal_name_full CrystEngComm
_journal_page_first 609
_journal_page_last 619
_journal_paper_doi 10.1039/D1CE01516H
_journal_volume 24
_journal_year 2022
_chemical_formula_moiety '2(C9 H9 N3 O2 S2), C6 H12 N2 O'
_chemical_formula_sum 'C24 H30 N8 O5 S4'
_chemical_formula_weight 638.80
_chemical_name_common 'Sulfathiazole, N,N'-Dimethylpropylene urea solvate'
_chemical_name_systematic 'Sulfathiazole, 1,3-Dimethyl-3,4,5,6-tetrahydro-2(1H)-pyrimidinone (2:1) solvate'
_space_group_crystal_system monoclinic
_space_group_IT_number 14
_space_group_name_Hall '-P 2yn'
_space_group_name_H-M_alt 'P 1 21/n 1'
_atom_sites_solution_hydrogens mixed
_atom_sites_solution_primary dual
_atom_sites_solution_secondary difmap
_audit_creation_method SHELXL-2018/1
_audit_update_record
;
2021-11-08 deposited with the CCDC.	2021-12-10 downloaded from the CCDC.
;
_cell_angle_alpha 90
_cell_angle_beta 112.26(2)
_cell_angle_gamma 90
_cell_formula_units_Z 4
_cell_length_a 16.533(3)
_cell_length_b 9.996(1)
_cell_length_c 19.810(2)
_cell_measurement_reflns_used 50
_cell_measurement_temperature 293(2)
_cell_measurement_theta_max 74.21
_cell_measurement_theta_min 2.98
_cell_volume 3029.9(8)
_computing_cell_refinement 'CAD4 Express (Enraf Nonius, 1992)'
_computing_data_collection 'CAD4 Express (Enraf Nonius, 1992)'
_computing_data_reduction 'XCAD4 (Harms, 1996)'
_computing_molecular_graphics 'Mercury (Macrae et al., 2008)'
_computing_publication_material SHELXL
_computing_structure_refinement 'SHELXL (Sheldrick, 2015)'
_computing_structure_solution 'SHELXT (Sheldrick, 2015)'
_diffrn_ambient_temperature 293(2)
_diffrn_measured_fraction_theta_full 0.966
_diffrn_measured_fraction_theta_max 0.969
_diffrn_measurement_device_type 'Enraf Nonius TurboCAD4'
_diffrn_measurement_method 'non-profiled omega scans'
_diffrn_radiation_type CuK\a
_diffrn_radiation_wavelength 1.54178
_diffrn_reflns_av_R_equivalents 0.0232
_diffrn_reflns_av_unetI/netI 0.0405
_diffrn_reflns_Laue_measured_fraction_full 0.966
_diffrn_reflns_Laue_measured_fraction_max 0.969
_diffrn_reflns_limit_h_max 0
_diffrn_reflns_limit_h_min -20
_diffrn_reflns_limit_k_max 0
_diffrn_reflns_limit_k_min -12
_diffrn_reflns_limit_l_max 24
_diffrn_reflns_limit_l_min -22
_diffrn_reflns_number 6197
_diffrn_reflns_point_group_measured_fraction_full 0.966
_diffrn_reflns_point_group_measured_fraction_max 0.969
_diffrn_reflns_theta_full 67.679
_diffrn_reflns_theta_max 74.210
_diffrn_reflns_theta_min 2.979
_diffrn_source 'fine-focus sealed tube'
_exptl_absorpt_coefficient_mu 3.295
_exptl_absorpt_correction_T_max 0.999
_exptl_absorpt_correction_T_min 0.724
_exptl_absorpt_correction_type psi-scan
_exptl_absorpt_process_details 'North, Phillips & Mathews, 1968'
_exptl_crystal_colour colourless
_exptl_crystal_density_diffrn 1.400
_exptl_crystal_description block
_exptl_crystal_F_000 1336
_exptl_crystal_size_max 0.300
_exptl_crystal_size_mid 0.300
_exptl_crystal_size_min 0.300
_refine_diff_density_max 0.276
_refine_diff_density_min -0.406
_refine_diff_density_rms 0.060
_refine_ls_extinction_coef 0.0017(2)
_refine_ls_extinction_method 'SHELXL-2018/1 (Sheldrick 2018)'
_refine_ls_goodness_of_fit_ref 1.097
_refine_ls_hydrogen_treatment mixed
_refine_ls_matrix_type full
_refine_ls_number_parameters 386
_refine_ls_number_reflns 5994
_refine_ls_number_restraints 6
_refine_ls_restrained_S_all 1.097
_refine_ls_R_factor_all 0.0758
_refine_ls_R_factor_gt 0.0493
_refine_ls_shift/su_max 0.001
_refine_ls_shift/su_mean 0.000
_refine_ls_structure_factor_coef Fsqd
_refine_ls_weighting_details 'w=1/[\s^2^(Fo^2^)+(0.0844P)^2^+0.3347P] where P=(Fo^2^+2Fc^2^)/3'
_refine_ls_weighting_scheme calc
_refine_ls_wR_factor_gt 0.1416
_refine_ls_wR_factor_ref 0.1536
_reflns_Friedel_coverage 0.000
_reflns_number_gt 4192
_reflns_number_total 5994
_reflns_threshold_expression 'I > 2\s(I)'
_cod_data_source_file d1ce01516h2.cif
_cod_data_source_block 23
_cod_depositor_comments 'Adding full bibliography for 7244056--7244077.cif.'
_cod_original_sg_symbol_H-M 'P 21/n'
_cod_database_code 7244072
_shelx_space_group_comment
;
The symmetry employed for this shelxl refinement is uniquely defined
by the following loop, which should always be used as a source of
symmetry information in preference to the above space-group names.
They are only intended as comments.
;
_shelx_estimated_absorpt_t_min 0.438
_shelx_estimated_absorpt_t_max 0.438

loop_
_space_group_symop_operation_xyz
'x, y, z'
'-x+1/2, y+1/2, -z+1/2'
'-x, -y, -z'
'x-1/2, -y-1/2, z-1/2'

loop_
_atom_site_label
_atom_site_type_symbol
_atom_site_fract_x
_atom_site_fract_y
_atom_site_fract_z
_atom_site_U_iso_or_equiv
_atom_site_adp_type
_atom_site_occupancy
_atom_site_site_symmetry_order
_atom_site_calc_flag
_atom_site_refinement_flags_posn
_atom_site_refinement_flags_adp
_atom_site_refinement_flags_occupancy
_atom_site_disorder_assembly
_atom_site_disorder_group
S11 S 0.92066(4) 0.25165(7) 0.88933(4) 0.0515(2) Uani 1 1 d . . . . .
S12 S 0.85642(6) 0.27576(10) 1.02831(5) 0.0747(3) Uani 1 1 d . . . . .
O11 O 0.97997(13) 0.2221(2) 0.85375(12) 0.0650(6) Uani 1 1 d . . . . .
O12 O 0.92147(14) 0.3852(2) 0.91671(12) 0.0643(6) Uani 1 1 d . . . . .
N11 N 0.56438(17) 0.1321(3) 0.68035(18) 0.0752(8) Uani 1 1 d D . . . .
H10 H 0.520(2) 0.154(4) 0.688(2) 0.113 Uiso 1 1 d D U . . .
H11 H 0.556(2) 0.068(3) 0.652(2) 0.113 Uiso 1 1 d D U . . .
N12 N 0.94582(15) 0.1431(2) 0.95417(13) 0.0535(6) Uani 1 1 d . . . . .
N13 N 0.94376(16) 0.0631(3) 1.06251(13) 0.0571(6) Uani 1 1 d . . . . .
H17 H 0.976015 -0.004303 1.062393 0.086 Uiso 1 1 calc R U . . .
C11 C 0.64663(17) 0.1592(3) 0.72981(16) 0.0512(6) Uani 1 1 d . . . . .
C12 C 0.71912(19) 0.0951(3) 0.72417(17) 0.0570(7) Uani 1 1 d . . . . .
H12 H 0.711142 0.033349 0.687061 0.068 Uiso 1 1 calc R U . . .
C13 C 0.80186(19) 0.1228(3) 0.77310(16) 0.0537(7) Uani 1 1 d . . . . .
H13 H 0.849548 0.078922 0.769278 0.064 Uiso 1 1 calc R U . . .
C14 C 0.81490(17) 0.2157(3) 0.82815(15) 0.0474(6) Uani 1 1 d . . . . .
C15 C 0.74276(18) 0.2799(3) 0.83399(15) 0.0491(6) Uani 1 1 d . . . . .
H15 H 0.750834 0.341831 0.870996 0.059 Uiso 1 1 calc R U . . .
C16 C 0.66040(18) 0.2518(3) 0.78547(15) 0.0506(6) Uani 1 1 d . . . . .
H16 H 0.612809 0.295228 0.789717 0.061 Uiso 1 1 calc R U . . .
C17 C 0.92039(18) 0.1550(3) 1.00967(15) 0.0504(6) Uani 1 1 d . . . . .
C18 C 0.9129(2) 0.0834(4) 1.11713(17) 0.0707(9) Uani 1 1 d . . . . .
H18 H 0.925181 0.027046 1.157166 0.085 Uiso 1 1 calc R U . . .
C19 C 0.8635(3) 0.1923(4) 1.10634(18) 0.0793(10) Uani 1 1 d . . . . .
H19 H 0.836178 0.220131 1.137203 0.095 Uiso 1 1 calc R U . . .
S21 S 0.44240(5) 0.17586(7) 0.83725(4) 0.0525(2) Uani 1 1 d . . . . .
S22 S 0.54493(6) 0.16782(10) 1.01398(5) 0.0739(3) Uani 1 1 d . . . . .
O21 O 0.43742(14) 0.1718(2) 0.76324(11) 0.0665(6) Uani 1 1 d . . . . .
O22 O 0.45216(14) 0.0494(2) 0.87409(12) 0.0634(5) Uani 1 1 d . . . . .
N21 N 0.10903(19) 0.4134(4) 0.8235(2) 0.0863(10) Uani 1 1 d D . . . .
H20 H 0.074(2) 0.357(4) 0.826(3) 0.129 Uiso 1 1 d D U . . .
H21 H 0.086(3) 0.474(4) 0.793(2) 0.129 Uiso 1 1 d D U . . .
N22 N 0.51823(16) 0.2793(2) 0.87834(13) 0.0550(6) Uani 1 1 d . . . . .
N23 N 0.61712(17) 0.3701(3) 0.98456(15) 0.0644(7) Uani 1 1 d . . . . .
H27 H 0.632576 0.432130 0.961855 0.097 Uiso 1 1 calc R U . . .
C21 C 0.1852(2) 0.3568(3) 0.82603(17) 0.0582(7) Uani 1 1 d . . . . .
C22 C 0.2333(2) 0.4138(3) 0.78895(17) 0.0597(7) Uani 1 1 d . . . . .
H22 H 0.212149 0.490021 0.760902 0.072 Uiso 1 1 calc R U . . .
C23 C 0.3109(2) 0.3599(3) 0.79289(16) 0.0579(7) Uani 1 1 d . . . . .
H23 H 0.341657 0.399694 0.767422 0.069 Uiso 1 1 calc R U . . .
C24 C 0.34445(19) 0.2464(3) 0.83457(15) 0.0515(6) Uani 1 1 d . . . . .
C25 C 0.2973(2) 0.1885(3) 0.8716(2) 0.0689(9) Uani 1 1 d . . . . .
H25 H 0.318572 0.112045 0.899434 0.083 Uiso 1 1 calc R U . . .
C26 C 0.2191(2) 0.2431(4) 0.8675(2) 0.0757(10) Uani 1 1 d . . . . .
H26 H 0.188455 0.203130 0.892980 0.091 Uiso 1 1 calc R U . . .
C27 C 0.55679(19) 0.2782(3) 0.95010(16) 0.0535(7) Uani 1 1 d . . . . .
C28 C 0.6527(2) 0.3572(4) 1.0599(2) 0.0790(10) Uani 1 1 d . . . . .
H28 H 0.695067 0.414837 1.090212 0.095 Uiso 1 1 calc R U . . .
C29 C 0.6209(3) 0.2551(5) 1.08457(19) 0.0859(12) Uani 1 1 d . . . . .
H29 H 0.637344 0.233366 1.133617 0.103 Uiso 1 1 calc R U . . .
O30 O 0.69324(15) 0.5381(2) 0.92181(14) 0.0710(6) Uani 1 1 d . . . . .
N30 N 0.76165(19) 0.7352(3) 0.93260(16) 0.0687(7) Uani 1 1 d . . . . .
N31 N 0.61384(19) 0.7169(3) 0.86392(17) 0.0721(8) Uani 1 1 d . . . . .
C30 C 0.6892(2) 0.6601(3) 0.90694(17) 0.0560(7) Uani 1 1 d . . . . .
C31 C 0.6059(3) 0.8559(4) 0.8418(3) 0.1023(14) Uani 1 1 d . . . . .
H31A H 0.548715 0.889311 0.836562 0.123 Uiso 1 1 calc R U . . .
H31B H 0.611456 0.863729 0.794965 0.123 Uiso 1 1 calc R U . . .
C32 C 0.6743(4) 0.9363(4) 0.8966(3) 0.126(2) Uani 1 1 d . . . . .
H32A H 0.662547 0.941628 0.940935 0.151 Uiso 1 1 calc R U . . .
H32B H 0.673806 1.026419 0.878301 0.151 Uiso 1 1 calc R U . . .
C33 C 0.7619(4) 0.8745(4) 0.9131(3) 0.1135(17) Uani 1 1 d . . . . .
H33A H 0.777478 0.881853 0.870648 0.136 Uiso 1 1 calc R U . . .
H33B H 0.805482 0.922377 0.952956 0.136 Uiso 1 1 calc R U . . .
C34 C 0.5370(2) 0.6326(5) 0.8299(3) 0.0988(14) Uani 1 1 d . . . . .
H34A H 0.498042 0.674562 0.786059 0.148 Uiso 1 1 calc R U . . .
H34B H 0.507580 0.620813 0.863051 0.148 Uiso 1 1 calc R U . . .
H34C H 0.554689 0.547026 0.818344 0.148 Uiso 1 1 calc R U . . .
C35 C 0.8454(2) 0.6728(4) 0.9720(2) 0.0904(12) Uani 1 1 d . . . . .
H35A H 0.879158 0.728642 1.012272 0.136 Uiso 1 1 calc R U . . .
H35B H 0.876220 0.661341 0.939901 0.136 Uiso 1 1 calc R U . . .
H35C H 0.836477 0.587149 0.989935 0.136 Uiso 1 1 calc R U . . .

loop_
_atom_site_aniso_label
_atom_site_aniso_U_11
_atom_site_aniso_U_22
_atom_site_aniso_U_33
_atom_site_aniso_U_23
_atom_site_aniso_U_13
_atom_site_aniso_U_12
S11 0.0473(4) 0.0530(4) 0.0527(4) 0.0090(3) 0.0173(3) -0.0004(3)
S12 0.0854(6) 0.0814(6) 0.0599(5) 0.0058(4) 0.0306(4) 0.0302(5)
O11 0.0495(11) 0.0881(15) 0.0633(12) 0.0141(12) 0.0280(10) 0.0000(11)
O12 0.0673(13) 0.0459(11) 0.0681(13) 0.0025(10) 0.0123(10) -0.0063(10)
N11 0.0495(15) 0.090(2) 0.082(2) -0.0252(16) 0.0206(14) -0.0083(15)
N12 0.0540(13) 0.0551(13) 0.0513(13) 0.0077(11) 0.0201(11) 0.0070(11)
N13 0.0642(14) 0.0589(14) 0.0503(13) 0.0065(11) 0.0240(11) 0.0056(12)
C11 0.0447(14) 0.0555(16) 0.0551(15) -0.0031(13) 0.0207(12) -0.0021(12)
C12 0.0547(16) 0.0586(17) 0.0604(17) -0.0137(14) 0.0248(13) 0.0003(14)
C13 0.0510(15) 0.0547(16) 0.0606(17) -0.0020(13) 0.0270(13) 0.0069(13)
C14 0.0495(14) 0.0438(14) 0.0511(14) 0.0075(12) 0.0214(12) 0.0055(11)
C15 0.0561(15) 0.0449(14) 0.0518(15) 0.0002(12) 0.0267(13) 0.0011(12)
C16 0.0475(14) 0.0511(15) 0.0590(16) 0.0004(13) 0.0266(12) 0.0039(12)
C17 0.0495(15) 0.0499(15) 0.0475(14) 0.0004(12) 0.0136(12) -0.0012(12)
C18 0.073(2) 0.090(3) 0.0518(17) 0.0084(17) 0.0267(15) 0.0034(19)
C19 0.085(2) 0.102(3) 0.0558(18) 0.0004(19) 0.0324(18) 0.022(2)
S21 0.0551(4) 0.0556(4) 0.0520(4) -0.0013(3) 0.0261(3) -0.0032(3)
S22 0.0821(6) 0.0835(6) 0.0587(5) 0.0106(4) 0.0296(4) -0.0153(5)
O21 0.0681(13) 0.0859(16) 0.0528(12) -0.0102(11) 0.0313(10) -0.0033(12)
O22 0.0689(13) 0.0481(11) 0.0769(14) 0.0072(10) 0.0317(11) 0.0020(10)
N21 0.0625(17) 0.093(2) 0.117(3) 0.033(2) 0.0494(18) 0.0173(17)
N22 0.0544(13) 0.0586(14) 0.0543(13) 0.0024(11) 0.0233(11) -0.0087(11)
N23 0.0616(15) 0.0683(16) 0.0640(16) -0.0045(13) 0.0247(13) -0.0131(13)
C21 0.0546(16) 0.0593(18) 0.0639(18) 0.0021(14) 0.0262(14) -0.0024(14)
C22 0.0575(17) 0.0647(18) 0.0591(17) 0.0137(15) 0.0246(14) 0.0050(15)
C23 0.0616(17) 0.0638(18) 0.0558(16) 0.0091(14) 0.0306(14) -0.0041(15)
C24 0.0551(15) 0.0560(16) 0.0463(14) 0.0007(12) 0.0225(12) -0.0046(13)
C25 0.072(2) 0.066(2) 0.081(2) 0.0227(17) 0.0437(18) 0.0100(17)
C26 0.074(2) 0.077(2) 0.098(3) 0.028(2) 0.057(2) 0.0084(18)
C27 0.0511(15) 0.0571(17) 0.0563(16) 0.0006(13) 0.0248(13) -0.0034(13)
C28 0.069(2) 0.097(3) 0.065(2) -0.019(2) 0.0201(17) -0.010(2)
C29 0.088(3) 0.116(3) 0.0533(19) 0.003(2) 0.0261(18) -0.007(2)
O30 0.0714(14) 0.0480(12) 0.1005(17) 0.0033(12) 0.0404(13) -0.0037(10)
N30 0.0715(17) 0.0554(15) 0.0730(17) -0.0002(13) 0.0202(14) -0.0141(13)
N31 0.0693(18) 0.0622(16) 0.084(2) 0.0031(15) 0.0275(15) 0.0075(14)
C30 0.0633(18) 0.0482(16) 0.0612(17) -0.0006(13) 0.0290(15) -0.0040(14)
C31 0.129(4) 0.072(3) 0.097(3) 0.007(2) 0.033(3) 0.032(3)
C32 0.198(6) 0.048(2) 0.115(4) 0.015(2) 0.040(4) 0.013(3)
C33 0.137(4) 0.068(3) 0.117(4) 0.010(3) 0.028(3) -0.041(3)
C34 0.058(2) 0.127(4) 0.107(3) -0.010(3) 0.026(2) 0.000(2)
C35 0.063(2) 0.109(3) 0.091(3) -0.015(2) 0.019(2) -0.008(2)

loop_
_atom_type_symbol
_atom_type_description
_atom_type_scat_dispersion_real
_atom_type_scat_dispersion_imag
_atom_type_scat_source
C C 0.0181 0.0091 'International Tables Vol C Tables 4.2.6.8 and 6.1.1.4'
H H 0.0000 0.0000 'International Tables Vol C Tables 4.2.6.8 and 6.1.1.4'
N N 0.0311 0.0180 'International Tables Vol C Tables 4.2.6.8 and 6.1.1.4'
O O 0.0492 0.0322 'International Tables Vol C Tables 4.2.6.8 and 6.1.1.4'
S S 0.3331 0.5567 'International Tables Vol C Tables 4.2.6.8 and 6.1.1.4'

loop_
_geom_angle_atom_site_label_1
_geom_angle_atom_site_label_2
_geom_angle_atom_site_label_3
_geom_angle
_geom_angle_site_symmetry_1
_geom_angle_site_symmetry_3
_geom_angle_publ_flag
O11 S11 O12 117.69(14) . . ?
O11 S11 N12 103.53(13) . . ?
O12 S11 N12 111.21(13) . . ?
O11 S11 C14 107.86(13) . . ?
O12 S11 C14 108.45(13) . . ?
N12 S11 C14 107.63(13) . . ?
C19 S12 C17 90.83(16) . . ?
C11 N11 H10 121(3) . . ?
C11 N11 H11 120(3) . . ?
H10 N11 H11 113.5(18) . . ?
C17 N12 S11 122.3(2) . . ?
C17 N13 C18 115.6(3) . . ?
C17 N13 H17 122.2 . . ?
C18 N13 H17 122.2 . . ?
N11 C11 C16 121.3(3) . . ?
N11 C11 C12 120.0(3) . . ?
C16 C11 C12 118.7(3) . . ?
C13 C12 C11 120.4(3) . . ?
C13 C12 H12 119.8 . . ?
C11 C12 H12 119.8 . . ?
C12 C13 C14 120.5(3) . . ?
C12 C13 H13 119.7 . . ?
C14 C13 H13 119.7 . . ?
C13 C14 C15 119.3(3) . . ?
C13 C14 S11 120.0(2) . . ?
C15 C14 S11 120.7(2) . . ?
C16 C15 C14 120.2(3) . . ?
C16 C15 H15 119.9 . . ?
C14 C15 H15 119.9 . . ?
C15 C16 C11 121.0(3) . . ?
C15 C16 H16 119.5 . . ?
C11 C16 H16 119.5 . . ?
N12 C17 N13 120.0(3) . . ?
N12 C17 S12 130.6(2) . . ?
N13 C17 S12 109.3(2) . . ?
C19 C18 N13 112.5(3) . . ?
C19 C18 H18 123.8 . . ?
N13 C18 H18 123.8 . . ?
C18 C19 S12 111.8(3) . . ?
C18 C19 H19 124.1 . . ?
S12 C19 H19 124.1 . . ?
O22 S21 O21 116.43(14) . . ?
O22 S21 N22 113.36(13) . . ?
O21 S21 N22 105.64(13) . . ?
O22 S21 C24 107.12(13) . . ?
O21 S21 C24 106.60(14) . . ?
N22 S21 C24 107.16(14) . . ?
C29 S22 C27 91.21(17) . . ?
C21 N21 H20 112(3) . . ?
C21 N21 H21 120(3) . . ?
H20 N21 H21 113.4(19) . . ?
C27 N22 S21 120.8(2) . . ?
C27 N23 C28 114.6(3) . . ?
C27 N23 H27 122.7 . . ?
C28 N23 H27 122.7 . . ?
N21 C21 C26 121.4(3) . . ?
N21 C21 C22 121.0(3) . . ?
C26 C21 C22 117.6(3) . . ?
C23 C22 C21 121.4(3) . . ?
C23 C22 H22 119.3 . . ?
C21 C22 H22 119.3 . . ?
C22 C23 C24 120.7(3) . . ?
C22 C23 H23 119.7 . . ?
C24 C23 H23 119.7 . . ?
C25 C24 C23 118.6(3) . . ?
C25 C24 S21 121.1(2) . . ?
C23 C24 S21 120.2(2) . . ?
C26 C25 C24 120.5(3) . . ?
C26 C25 H25 119.7 . . ?
C24 C25 H25 119.7 . . ?
C25 C26 C21 121.2(3) . . ?
C25 C26 H26 119.4 . . ?
C21 C26 H26 119.4 . . ?
N22 C27 N23 120.5(3) . . ?
N22 C27 S22 130.2(2) . . ?
N23 C27 S22 109.3(2) . . ?
C29 C28 N23 113.8(3) . . ?
C29 C28 H28 123.1 . . ?
N23 C28 H28 123.1 . . ?
C28 C29 S22 111.1(3) . . ?
C28 C29 H29 124.4 . . ?
S22 C29 H29 124.4 . . ?
C30 N30 C33 122.1(3) . . ?
C30 N30 C35 119.9(3) . . ?
C33 N30 C35 117.4(3) . . ?
C30 N31 C31 123.7(3) . . ?
C30 N31 C34 119.1(3) . . ?
C31 N31 C34 116.8(3) . . ?
O30 C30 N31 121.2(3) . . ?
O30 C30 N30 119.8(3) . . ?
N31 C30 N30 119.1(3) . . ?
N31 C31 C32 110.1(4) . . ?
N31 C31 H31A 109.6 . . ?
C32 C31 H31A 109.6 . . ?
N31 C31 H31B 109.6 . . ?
C32 C31 H31B 109.6 . . ?
H31A C31 H31B 108.2 . . ?
C31 C32 C33 110.2(4) . . ?
C31 C32 H32A 109.6 . . ?
C33 C32 H32A 109.6 . . ?
C31 C32 H32B 109.6 . . ?
C33 C32 H32B 109.6 . . ?
H32A C32 H32B 108.1 . . ?
N30 C33 C32 110.8(4) . . ?
N30 C33 H33A 109.5 . . ?
C32 C33 H33A 109.5 . . ?
N30 C33 H33B 109.5 . . ?
C32 C33 H33B 109.5 . . ?
H33A C33 H33B 108.1 . . ?
N31 C34 H34A 109.5 . . ?
N31 C34 H34B 109.5 . . ?
H34A C34 H34B 109.5 . . ?
N31 C34 H34C 109.5 . . ?
H34A C34 H34C 109.5 . . ?
H34B C34 H34C 109.5 . . ?
N30 C35 H35A 109.5 . . ?
N30 C35 H35B 109.5 . . ?
H35A C35 H35B 109.5 . . ?
N30 C35 H35C 109.5 . . ?
H35A C35 H35C 109.5 . . ?
H35B C35 H35C 109.5 . . ?

loop_
_geom_bond_atom_site_label_1
_geom_bond_atom_site_label_2
_geom_bond_distance
_geom_bond_site_symmetry_2
_geom_bond_publ_flag
S11 O11 1.439(2) . ?
S11 O12 1.439(2) . ?
S11 N12 1.611(2) . ?
S11 C14 1.746(3) . ?
S12 C19 1.721(4) . ?
S12 C17 1.734(3) . ?
N11 C11 1.369(4) . ?
N11 H10 0.84(2) . ?
N11 H11 0.83(2) . ?
N12 C17 1.323(3) . ?
N13 C17 1.335(3) . ?
N13 C18 1.375(4) . ?
N13 H17 0.8600 . ?
C11 C16 1.391(4) . ?
C11 C12 1.401(4) . ?
C12 C13 1.372(4) . ?
C12 H12 0.9300 . ?
C13 C14 1.386(4) . ?
C13 H13 0.9300 . ?
C14 C15 1.397(4) . ?
C15 C16 1.366(4) . ?
C15 H15 0.9300 . ?
C16 H16 0.9300 . ?
C18 C19 1.329(5) . ?
C18 H18 0.9300 . ?
C19 H19 0.9300 . ?
S21 O22 1.437(2) . ?
S21 O21 1.438(2) . ?
S21 N22 1.590(2) . ?
S21 C24 1.748(3) . ?
S22 C29 1.721(4) . ?
S22 C27 1.745(3) . ?
N21 C21 1.364(4) . ?
N21 H20 0.83(2) . ?
N21 H21 0.83(2) . ?
N22 C27 1.319(4) . ?
N23 C27 1.337(4) . ?
N23 C28 1.387(4) . ?
N23 H27 0.8600 . ?
C21 C26 1.391(5) . ?
C21 C22 1.392(4) . ?
C22 C23 1.366(4) . ?
C22 H22 0.9300 . ?
C23 C24 1.389(4) . ?
C23 H23 0.9300 . ?
C24 C25 1.383(4) . ?
C25 C26 1.377(4) . ?
C25 H25 0.9300 . ?
C26 H26 0.9300 . ?
C28 C29 1.324(5) . ?
C28 H28 0.9300 . ?
C29 H29 0.9300 . ?
O30 C30 1.250(3) . ?
N30 C30 1.341(4) . ?
N30 C33 1.446(5) . ?
N30 C35 1.448(5) . ?
N31 C30 1.340(4) . ?
N31 C31 1.448(5) . ?
N31 C34 1.460(5) . ?
C31 C32 1.474(7) . ?
C31 H31A 0.9700 . ?
C31 H31B 0.9700 . ?
C32 C33 1.493(7) . ?
C32 H32A 0.9700 . ?
C32 H32B 0.9700 . ?
C33 H33A 0.9700 . ?
C33 H33B 0.9700 . ?
C34 H34A 0.9600 . ?
C34 H34B 0.9600 . ?
C34 H34C 0.9600 . ?
C35 H35A 0.9600 . ?
C35 H35B 0.9600 . ?
C35 H35C 0.9600 . ?

loop_
_geom_hbond_atom_site_label_D
_geom_hbond_atom_site_label_H
_geom_hbond_atom_site_label_A
_geom_hbond_distance_DH
_geom_hbond_distance_HA
_geom_hbond_distance_DA
_geom_hbond_angle_DHA
_geom_hbond_site_symmetry_A
_geom_hbond_publ_flag
N11 H10 O21 0.84(2) 2.37(3) 3.142(4) 153(4) . yes
N11 H11 O12 0.83(2) 2.39(2) 3.191(4) 163(3) 2_646 yes
N13 H17 N12 0.86 2.01 2.854(3) 168.8 3_757 yes
N21 H20 O11 0.83(2) 2.27(2) 3.088(4) 169(5) 1_455 yes
N21 H21 O21 0.83(2) 2.23(3) 3.036(4) 161(4) 2_556 yes
N23 H27 O30 0.86 1.83 2.671(3) 164.4 . yes

loop_
_geom_torsion_atom_site_label_1
_geom_torsion_atom_site_label_2
_geom_torsion_atom_site_label_3
_geom_torsion_atom_site_label_4
_geom_torsion
_geom_torsion_site_symmetry_1
_geom_torsion_site_symmetry_2
_geom_torsion_site_symmetry_3
_geom_torsion_site_symmetry_4
_geom_torsion_publ_flag
O11 S11 N12 C17 164.2(2) . . . . ?
O12 S11 N12 C17 36.9(3) . . . . ?
C14 S11 N12 C17 -81.7(3) . . . . ?
N11 C11 C12 C13 179.3(3) . . . . ?
C16 C11 C12 C13 0.5(5) . . . . ?
C11 C12 C13 C14 -0.8(5) . . . . ?
C12 C13 C14 C15 0.8(4) . . . . ?
C12 C13 C14 S11 -179.2(2) . . . . ?
O11 S11 C14 C13 25.2(3) . . . . ?
O12 S11 C14 C13 153.7(2) . . . . ?
N12 S11 C14 C13 -85.9(3) . . . . ?
O11 S11 C14 C15 -154.7(2) . . . . ?
O12 S11 C14 C15 -26.2(3) . . . . ?
N12 S11 C14 C15 94.2(2) . . . . ?
C13 C14 C15 C16 -0.5(4) . . . . ?
S11 C14 C15 C16 179.5(2) . . . . ?
C14 C15 C16 C11 0.2(4) . . . . ?
N11 C11 C16 C15 -179.0(3) . . . . ?
C12 C11 C16 C15 -0.2(4) . . . . ?
S11 N12 C17 N13 -179.2(2) . . . . ?
S11 N12 C17 S12 1.6(4) . . . . ?
C18 N13 C17 N12 -179.0(3) . . . . ?
C18 N13 C17 S12 0.4(3) . . . . ?
C19 S12 C17 N12 178.2(3) . . . . ?
C19 S12 C17 N13 -1.0(2) . . . . ?
C17 N13 C18 C19 0.8(4) . . . . ?
N13 C18 C19 S12 -1.6(4) . . . . ?
C17 S12 C19 C18 1.5(3) . . . . ?
O22 S21 N22 C27 -31.5(3) . . . . ?
O21 S21 N22 C27 -160.2(2) . . . . ?
C24 S21 N22 C27 86.4(3) . . . . ?
N21 C21 C22 C23 178.0(3) . . . . ?
C26 C21 C22 C23 0.2(5) . . . . ?
C21 C22 C23 C24 -0.3(5) . . . . ?
C22 C23 C24 C25 0.4(5) . . . . ?
C22 C23 C24 S21 178.3(2) . . . . ?
O22 S21 C24 C25 7.3(3) . . . . ?
O21 S21 C24 C25 132.6(3) . . . . ?
N22 S21 C24 C25 -114.7(3) . . . . ?
O22 S21 C24 C23 -170.5(2) . . . . ?
O21 S21 C24 C23 -45.2(3) . . . . ?
N22 S21 C24 C23 67.5(3) . . . . ?
C23 C24 C25 C26 -0.5(5) . . . . ?
S21 C24 C25 C26 -178.3(3) . . . . ?
C24 C25 C26 C21 0.4(6) . . . . ?
N21 C21 C26 C25 -178.1(4) . . . . ?
C22 C21 C26 C25 -0.2(6) . . . . ?
S21 N22 C27 N23 -176.3(2) . . . . ?
S21 N22 C27 S22 5.6(4) . . . . ?
C28 N23 C27 N22 -179.7(3) . . . . ?
C28 N23 C27 S22 -1.2(4) . . . . ?
C29 S22 C27 N22 179.7(3) . . . . ?
C29 S22 C27 N23 1.4(3) . . . . ?
C27 N23 C28 C29 0.3(5) . . . . ?
N23 C28 C29 S22 0.8(5) . . . . ?
C27 S22 C29 C28 -1.3(3) . . . . ?
C31 N31 C30 O30 -176.8(4) . . . . ?
C34 N31 C30 O30 -4.3(5) . . . . ?
C31 N31 C30 N30 1.3(5) . . . . ?
C34 N31 C30 N30 173.8(3) . . . . ?
C33 N30 C30 O30 175.7(4) . . . . ?
C35 N30 C30 O30 5.3(5) . . . . ?
C33 N30 C30 N31 -2.5(5) . . . . ?
C35 N30 C30 N31 -172.8(3) . . . . ?
C30 N31 C31 C32 -26.8(6) . . . . ?
C34 N31 C31 C32 160.6(4) . . . . ?
N31 C31 C32 C33 51.3(6) . . . . ?
C30 N30 C33 C32 28.8(6) . . . . ?
C35 N30 C33 C32 -160.7(4) . . . . ?
C31 C32 C33 N30 -52.8(6) . . . . ?
